data_1560867
loop_
_publ_author_name
'Cramer, Alisha J.'
'Cole, Jacqueline M.'

_publ_section_title
;
 Host-guest prospects of neodymium and gadolinium ultraphosphate
 frameworks for nuclear waste storage: Multi-temperature topological
 analysis of nanoporous cages in RP5O14
;
_journal_name_full 'Journal of Solid State Chemistry'
_journal_page_first 250
_journal_page_last 257
_journal_paper_doi 10.1016/j.jssc.2018.07.020
_journal_volume 266
_journal_year 2018
_chemical_formula_sum 'Gd O14 P5'
_chemical_formula_weight 536.10
_space_group_IT_number 14
_space_group_name_Hall '-P 2ybc'
_space_group_name_H-M_alt 'P 1 21/c 1'
_symmetry_cell_setting monoclinic
_symmetry_space_group_name_H-M 'P 1 21/c 1'
_atom_sites_solution_hydrogens none
_atom_sites_solution_primary direct
_atom_sites_solution_secondary difmap
_audit_creation_method SHELXL-97
_cell_angle_alpha 90.00
_cell_angle_beta 90.40(3)
_cell_angle_gamma 90.00
_cell_formula_units_Z 4
_cell_length_a 8.7290(17)
_cell_length_b 8.9070(18)
_cell_length_c 12.933(3)
_cell_measurement_reflns_used 512
_cell_measurement_temperature 300(2)
_cell_measurement_theta_max 28.28
_cell_measurement_theta_min 2.0
_cell_volume 1005.5(4)
_computing_cell_refinement
;
Rigaku CrystalClear-SM Expert 2.0
;
_computing_data_collection 'Rigaku CrystalClear-SM Expert 2.0'
_computing_data_reduction
;
Rigaku CrystalClear-SM Expert 2.0
;
_computing_molecular_graphics
;
SHELXTL-PLUS (Sheldrick, 1995)
;
_computing_publication_material 'SHELXL-97 (Sheldrick, 1997)'
_computing_structure_refinement 'SHELXL-97 (Sheldrick, 1997)'
_computing_structure_solution 'SHELXS-97 (Sheldrick, 1990)'
_diffrn_ambient_temperature 300(2)
_diffrn_measured_fraction_theta_full 0.835
_diffrn_measured_fraction_theta_max 0.835
_diffrn_measurement_device_type 'Rigaku Saturn 724+ CCD'
_diffrn_measurement_method '\w scans'
_diffrn_radiation_monochromator graphite
_diffrn_radiation_source 'fine-focus sealed tube'
_diffrn_radiation_type MoK\a
_diffrn_radiation_wavelength 0.71073
_diffrn_reflns_av_R_equivalents 0.0353
_diffrn_reflns_av_sigmaI/netI 0.0260
_diffrn_reflns_limit_h_max 12
_diffrn_reflns_limit_h_min -10
_diffrn_reflns_limit_k_max 12
_diffrn_reflns_limit_k_min -11
_diffrn_reflns_limit_l_max 16
_diffrn_reflns_limit_l_min -17
_diffrn_reflns_number 5646
_diffrn_reflns_theta_full 31.07
_diffrn_reflns_theta_max 31.07
_diffrn_reflns_theta_min 1.57
_diffrn_standards_decay_% 0
_diffrn_standards_interval_count 0
_diffrn_standards_interval_time 0
_diffrn_standards_number 0
_exptl_absorpt_coefficient_mu 7.481
_exptl_absorpt_correction_T_max 0.105
_exptl_absorpt_correction_T_min 0.069
_exptl_absorpt_correction_type empirical
_exptl_absorpt_process_details
;
T. Higashi, ABSCOR, empirical absorption correction
;
_exptl_crystal_colour colourless
_exptl_crystal_density_diffrn 3.541
_exptl_crystal_density_method 'not measured'
_exptl_crystal_description block
_exptl_crystal_F_000 1004
_exptl_crystal_size_max 0.4
_exptl_crystal_size_mid 0.4
_exptl_crystal_size_min 0.3
_refine_diff_density_max 1.890
_refine_diff_density_min -1.581
_refine_diff_density_rms 0.223
_refine_ls_extinction_coef 0.0161(7)
_refine_ls_extinction_expression Fc^*^=kFc[1+0.001xFc^2^\l^3^/sin(2\q)]^-1/4^
_refine_ls_extinction_method SHELXL
_refine_ls_goodness_of_fit_ref 1.149
_refine_ls_hydrogen_treatment none
_refine_ls_matrix_type full
_refine_ls_number_parameters 183
_refine_ls_number_reflns 2689
_refine_ls_number_restraints 0
_refine_ls_restrained_S_all 1.149
_refine_ls_R_factor_all 0.0293
_refine_ls_R_factor_gt 0.0290
_refine_ls_shift/su_max 0.002
_refine_ls_shift/su_mean 0.000
_refine_ls_structure_factor_coef Fsqd
_refine_ls_weighting_details 'calc w=1/[\s^2^(Fo^2^)+(0.0446P)^2^+2.5976P] where P=(Fo^2^+2Fc^2^)/3'
_refine_ls_weighting_scheme calc
_refine_ls_wR_factor_gt 0.0771
_refine_ls_wR_factor_ref 0.0779
_reflns_number_gt 2668
_reflns_number_total 2689
_reflns_threshold_expression >2sigma(I)
_cod_data_source_file 2gd300i-2a.cif
_cod_data_source_block 2gd300i-2a
_cod_original_cell_volume 1005.5(3)
_cod_original_sg_symbol_H-M P2(1)/c
_cod_database_code 1560867

loop_
_symmetry_equiv_pos_as_xyz
'x, y, z'
'-x, y+1/2, -z+1/2'
'-x, -y, -z'
'x, -y-1/2, z-1/2'

loop_
_atom_site_label
_atom_site_type_symbol
_atom_site_fract_x
_atom_site_fract_y
_atom_site_fract_z
_atom_site_U_iso_or_equiv
_atom_site_adp_type
_atom_site_occupancy
_atom_site_symmetry_multiplicity
_atom_site_calc_flag
_atom_site_refinement_flags
_atom_site_disorder_assembly
_atom_site_disorder_group
Gd1 Gd 0.277306(18) 0.190389(18) 0.998767(13) 0.00770(9) Uani 1 1 d . . .
P1 P 0.75473(11) 0.45311(10) 1.16528(7) 0.00788(18) Uani 1 1 d . . .
P2 P 0.77252(11) 0.44883(10) 0.83570(7) 0.00794(17) Uani 1 1 d . . .
P3 P 0.49202(11) 0.50531(11) 1.29762(7) 0.00856(17) Uani 1 1 d . . .
P4 P -0.00646(11) -0.00297(11) 0.82779(7) 0.00763(17) Uani 1 1 d . . .
P5 P 0.68502(11) 0.24490(10) 1.00001(7) 0.00813(17) Uani 1 1 d . . .
O1 O 0.7094(3) 0.0812(4) 0.9997(2) 0.0165(6) Uani 1 1 d . . .
O2 O 0.7926(4) 0.3130(3) 0.9112(2) 0.0144(6) Uani 1 1 d . . .
O3 O 0.7778(4) 0.3086(3) 1.0993(2) 0.0128(6) Uani 1 1 d . . .
O4 O 0.5306(3) 0.3130(3) 0.9951(2) 0.0128(5) Uani 1 1 d . . .
O5 O 0.0828(3) 0.1159(3) 0.8786(2) 0.0151(5) Uani 1 1 d . . .
O6 O 0.8662(3) 0.4200(3) 1.2570(2) 0.0129(5) Uani 1 1 d . . .
O7 O 0.3727(3) 0.5975(3) 1.2278(2) 0.0142(5) Uani 1 1 d . . .
O8 O 0.5915(3) 0.4273(3) 1.2093(2) 0.0152(5) Uani 1 1 d . . .
O9 O 0.0791(3) 0.1236(3) 1.1130(2) 0.0136(5) Uani 1 1 d . . .
O10 O 0.4122(4) 0.1168(3) 0.8508(2) 0.0159(6) Uani 1 1 d . . .
O11 O 0.9082(3) 0.4171(3) 0.7615(2) 0.0146(5) Uani 1 1 d . . .
O12 O 0.4139(3) 0.1179(3) 1.1481(2) 0.0146(5) Uani 1 1 d . . .
O13 O 0.2217(4) 0.4057(3) 0.8897(2) 0.0174(6) Uani 1 1 d . . .
O14 O 0.2321(4) 0.4038(3) 1.1153(2) 0.0175(6) Uani 1 1 d . . .

loop_
_atom_site_aniso_label
_atom_site_aniso_U_11
_atom_site_aniso_U_22
_atom_site_aniso_U_33
_atom_site_aniso_U_23
_atom_site_aniso_U_13
_atom_site_aniso_U_12
Gd1 0.00803(12) 0.00674(12) 0.00832(12) 0.00009(5) -0.00027(7) -0.00013(5)
P1 0.0073(4) 0.0077(4) 0.0086(4) 0.0001(3) -0.0006(3) 0.0001(3)
P2 0.0081(4) 0.0076(4) 0.0081(4) 0.0004(3) 0.0006(3) -0.0002(3)
P3 0.0077(4) 0.0099(4) 0.0081(4) -0.0003(3) -0.0006(3) 0.0003(3)
P4 0.0063(3) 0.0086(4) 0.0079(4) 0.0005(3) 0.0000(3) 0.0001(3)
P5 0.0092(4) 0.0063(4) 0.0089(4) 0.0004(3) -0.0003(3) -0.0003(3)
O1 0.0205(14) 0.0066(12) 0.0223(14) -0.0004(9) -0.0010(13) 0.0005(10)
O2 0.0144(14) 0.0166(14) 0.0123(13) 0.0044(9) 0.0033(11) 0.0046(10)
O3 0.0124(13) 0.0160(14) 0.0099(12) -0.0036(9) -0.0017(11) 0.0041(10)
O4 0.0096(12) 0.0120(12) 0.0168(13) -0.0001(9) -0.0003(11) 0.0000(9)
O5 0.0110(12) 0.0156(13) 0.0188(13) -0.0037(10) -0.0052(10) -0.0012(11)
O6 0.0142(12) 0.0107(12) 0.0137(12) 0.0037(9) -0.0068(10) -0.0038(10)
O7 0.0108(12) 0.0108(12) 0.0211(13) 0.0014(10) -0.0057(10) -0.0010(10)
O8 0.0082(12) 0.0177(13) 0.0197(13) -0.0065(11) 0.0050(10) -0.0019(10)
O9 0.0118(12) 0.0145(12) 0.0146(12) 0.0054(10) 0.0053(10) 0.0002(10)
O10 0.0195(14) 0.0146(13) 0.0138(12) -0.0037(10) 0.0040(11) 0.0043(11)
O11 0.0157(13) 0.0129(12) 0.0152(12) 0.0028(10) 0.0080(10) -0.0004(10)
O12 0.0144(13) 0.0176(13) 0.0119(12) 0.0035(10) -0.0030(10) 0.0010(11)
O13 0.0218(14) 0.0106(12) 0.0197(13) 0.0067(11) -0.0025(12) 0.0010(11)
O14 0.0222(15) 0.0100(12) 0.0203(14) -0.0058(11) 0.0009(12) -0.0007(12)

loop_
_atom_type_symbol
_atom_type_description
_atom_type_scat_dispersion_real
_atom_type_scat_dispersion_imag
_atom_type_scat_source
O O 0.0106 0.0060 'International Tables Vol C Tables 4.2.6.8 and 6.1.1.4'
P P 0.1023 0.0942 'International Tables Vol C Tables 4.2.6.8 and 6.1.1.4'
Gd Gd -0.1653 3.9035 'International Tables Vol C Tables 4.2.6.8 and 6.1.1.4'

loop_
_geom_angle_atom_site_label_1
_geom_angle_atom_site_label_2
_geom_angle_atom_site_label_3
_geom_angle
_geom_angle_site_symmetry_1
_geom_angle_site_symmetry_3
O10 Gd1 O12 109.76(10) . .
O10 Gd1 O9 144.52(11) . .
O12 Gd1 O9 77.67(10) . .
O10 Gd1 O5 75.54(11) . .
O12 Gd1 O5 144.30(11) . .
O9 Gd1 O5 79.42(10) . .
O10 Gd1 O1 72.75(10) . 3_657
O12 Gd1 O1 72.24(10) . 3_657
O9 Gd1 O1 77.18(10) . 3_657
O5 Gd1 O1 76.23(10) . 3_657
O10 Gd1 O13 81.15(11) . .
O12 Gd1 O13 142.35(11) . .
O9 Gd1 O13 114.77(11) . .
O5 Gd1 O13 72.72(11) . .
O1 Gd1 O13 143.44(10) 3_657 .
O10 Gd1 O14 143.04(11) . .
O12 Gd1 O14 77.98(11) . .
O9 Gd1 O14 71.92(10) . .
O5 Gd1 O14 119.81(11) . .
O1 Gd1 O14 140.78(10) 3_657 .
O13 Gd1 O14 73.34(12) . .
O10 Gd1 O4 69.71(11) . .
O12 Gd1 O4 71.80(10) . .
O9 Gd1 O4 141.71(11) . .
O5 Gd1 O4 138.08(11) . .
O1 Gd1 O4 113.53(9) 3_657 .
O13 Gd1 O4 79.33(10) . .
O14 Gd1 O4 79.47(10) . .
O13 P1 O8 115.98(19) 3_667 .
O13 P1 O6 116.41(17) 3_667 .
O8 P1 O6 105.19(17) . .
O13 P1 O3 115.20(18) 3_667 .
O8 P1 O3 101.58(18) . .
O6 P1 O3 100.28(17) . .
O14 P2 O11 117.05(18) 3_667 .
O14 P2 O7 116.23(18) 3_667 3_667
O11 P2 O7 104.25(17) . 3_667
O14 P2 O2 115.37(18) 3_667 .
O11 P2 O2 99.34(17) . .
O7 P2 O2 102.20(18) 3_667 .
O10 P3 O12 123.17(17) 4_566 2_657
O10 P3 O8 105.98(17) 4_566 .
O12 P3 O8 109.46(17) 2_657 .
O10 P3 O7 109.62(17) 4_566 .
O12 P3 O7 106.16(17) 2_657 .
O8 P3 O7 100.08(17) . .
O9 P4 O5 121.68(17) 3_557 .
O9 P4 O11 106.59(17) 3_557 2_646
O5 P4 O11 110.89(17) . 2_646
O9 P4 O6 109.44(17) 3_557 4_465
O5 P4 O6 106.55(16) . 4_465
O11 P4 O6 99.45(16) 2_646 4_465
O1 P5 O4 122.48(17) . .
O1 P5 O2 106.62(16) . .
O4 P5 O2 110.60(17) . .
O1 P5 O3 106.17(16) . .
O4 P5 O3 109.95(17) . .
O2 P5 O3 98.24(18) . .
P5 O1 Gd1 174.42(19) . 3_657
P2 O2 P5 132.4(2) . .
P1 O3 P5 131.3(2) . .
P5 O4 Gd1 129.38(14) . .
P4 O5 Gd1 149.87(19) . .
P1 O6 P4 140.29(19) . 4_666
P2 O7 P3 133.2(2) 3_667 .
P1 O8 P3 134.5(2) . .
P4 O9 Gd1 146.50(18) 3_557 .
P3 O10 Gd1 146.38(19) 4_565 .
P2 O11 P4 140.8(2) . 2_656
P3 O12 Gd1 148.94(19) 2_647 .
P1 O13 Gd1 159.3(2) 3_667 .
P2 O14 Gd1 165.2(2) 3_667 .

loop_
_geom_bond_atom_site_label_1
_geom_bond_atom_site_label_2
_geom_bond_distance
_geom_bond_site_symmetry_2
Gd1 O10 2.347(3) .
Gd1 O12 2.353(3) .
Gd1 O9 2.359(3) .
Gd1 O5 2.388(3) .
Gd1 O1 2.422(3) 3_657
Gd1 O13 2.428(3) .
Gd1 O14 2.460(3) .
Gd1 O4 2.467(3) .
P1 O13 1.459(3) 3_667
P1 O8 1.555(3) .
P1 O6 1.558(3) .
P1 O3 1.558(3) .
P2 O14 1.458(3) 3_667
P2 O11 1.556(3) .
P2 O7 1.561(3) 3_667
P2 O2 1.564(3) .
P3 O10 1.465(3) 4_566
P3 O12 1.471(3) 2_657
P3 O8 1.598(3) .
P3 O7 1.600(3) .
P4 O9 1.466(3) 3_557
P4 O5 1.467(3) .
P4 O11 1.609(3) 2_646
P4 O6 1.614(3) 4_465
P5 O1 1.473(3) .
P5 O4 1.479(3) .
P5 O2 1.607(3) .
P5 O3 1.616(3) .
O1 Gd1 2.422(3) 3_657
O6 P4 1.614(3) 4_666
O7 P2 1.561(3) 3_667
O9 P4 1.466(3) 3_557
O10 P3 1.465(3) 4_565
O11 P4 1.609(3) 2_656
O12 P3 1.471(3) 2_647
O13 P1 1.459(3) 3_667
O14 P2 1.458(3) 3_667

_cod_database_fobs_code 1560867
